data_7240868
loop_
_publ_author_name
'Rosendo, Paula'
'Perles, Josefina'
'Zamora, Felix'
'Delgado, Salome'

_publ_section_title
;
 Cu(I)-iodide coordination polymers with aromatic thioamides
;
_journal_name_full CrystEngComm
_journal_paper_doi 10.1039/D0CE00969E
_journal_year 2020
_chemical_formula_sum 'C7.33 H6 Cu I N2 O0.33 S'
_chemical_formula_weight 349.95
_chemical_name_common 'CuIPYTBA (THF)_110K'
_space_group_crystal_system monoclinic
_space_group_IT_number 14
_space_group_name_Hall '-P 2ybc'
_space_group_name_H-M_alt 'P 1 21/c 1'
_atom_sites_solution_hydrogens geom
_audit_update_record
;
2020-03-31 deposited with the CCDC.	2020-07-15 downloaded from the CCDC.
;
_cell_angle_alpha 90
_cell_angle_beta 101.787(4)
_cell_angle_gamma 90
_cell_formula_units_Z 4
_cell_length_a 7.4081(5)
_cell_length_b 14.9049(12)
_cell_length_c 11.2422(8)
_cell_measurement_reflns_used 2149
_cell_measurement_temperature 110.(2)
_cell_measurement_theta_max 21.5514
_cell_measurement_theta_min 2.3004
_cell_volume 1215.15(16)
_computing_cell_refinement 'Bruker SAINT'
_computing_data_collection 'Bruker APEX2'
_computing_data_reduction 'Bruker SAINT'
_computing_molecular_graphics 'Bruker SHELXTL'
_computing_publication_material 'Bruker SHELXTL'
_computing_structure_refinement 'SHELXL-2014 (Sheldrick 2014)'
_computing_structure_solution 'SHELXS-97 (Sheldrick 2008)'
_diffrn_ambient_temperature 110.(2)
_diffrn_detector_area_resol_mean 8.3333
_diffrn_measured_fraction_theta_full 1.000
_diffrn_measured_fraction_theta_max 1.000
_diffrn_measurement_device_type 'Bruker Kappa Apex II'
_diffrn_measurement_method '\f and \w scans'
_diffrn_radiation_type 'Mo K\a'
_diffrn_radiation_wavelength 0.71073
_diffrn_reflns_av_R_equivalents 0.0682
_diffrn_reflns_av_unetI/netI 0.0602
_diffrn_reflns_limit_h_max 8
_diffrn_reflns_limit_h_min -8
_diffrn_reflns_limit_k_max 17
_diffrn_reflns_limit_k_min -17
_diffrn_reflns_limit_l_max 13
_diffrn_reflns_limit_l_min -13
_diffrn_reflns_number 13632
_diffrn_reflns_theta_full 25.35
_diffrn_reflns_theta_max 25.35
_diffrn_reflns_theta_min 2.30
_exptl_absorpt_coefficient_mu 4.470
_exptl_absorpt_correction_T_max 0.92
_exptl_absorpt_correction_T_min 0.75
_exptl_absorpt_correction_type multi-scan
_exptl_absorpt_process_details sadabs
_exptl_crystal_colour 'clear intense red-purple'
_exptl_crystal_density_diffrn 1.913
_exptl_crystal_density_method 'not measured'
_exptl_crystal_description plate
_exptl_crystal_F_000 659
_exptl_crystal_size_max 0.133
_exptl_crystal_size_mid 0.116
_exptl_crystal_size_min 0.020
_refine_diff_density_max 1.925
_refine_diff_density_min -1.522
_refine_ls_extinction_method none
_refine_ls_goodness_of_fit_ref 1.077
_refine_ls_hydrogen_treatment constr
_refine_ls_matrix_type full
_refine_ls_number_parameters 120
_refine_ls_number_reflns 2224
_refine_ls_number_restraints 5
_refine_ls_restrained_S_all 1.079
_refine_ls_R_factor_all 0.0809
_refine_ls_R_factor_gt 0.0515
_refine_ls_shift/su_max 0.000
_refine_ls_shift/su_mean 0.000
_refine_ls_structure_factor_coef Fsqd
_refine_ls_weighting_details 'w=1/[\s^2^(Fo^2^)+(0.0739P)^2^+10.1517P] where P=(Fo^2^+2Fc^2^)/3'
_refine_ls_weighting_scheme calc
_refine_ls_wR_factor_gt 0.1388
_refine_ls_wR_factor_ref 0.1548
_reflns_number_gt 1632
_reflns_number_total 2224
_reflns_threshold_expression 'I > 2\s(I)'
_cod_data_source_file d0ce00969e2.cif
_cod_data_source_block 2LT_02244_110K
_cod_database_code 7240868

loop_
_space_group_symop_operation_xyz
'x, y, z'
'-x, y+1/2, -z+1/2'
'-x, -y, -z'
'x, -y-1/2, z-1/2'

loop_
_atom_site_type_symbol
_atom_site_label
_atom_site_fract_x
_atom_site_fract_y
_atom_site_fract_z
_atom_site_U_iso_or_equiv
_atom_site_adp_type
_atom_site_calc_flag
_atom_site_refinement_flags_adp
_atom_site_refinement_flags_occupancy
_atom_site_refinement_flags_posn
_atom_site_occupancy
_atom_site_disorder_assembly
_atom_site_disorder_group
C C1 0.2015(13) 0.2239(8) 0.6910(10) 0.039(3) Uani d . . . 1 . .
H H1 0.0782 0.2269 0.7027 0.047 Uiso calc U . R 1 . .
C C2 0.3305(13) 0.2803(9) 0.7583(10) 0.040(3) Uani d . . . 1 . .
H H2 0.296 0.3215 0.8143 0.048 Uiso calc U . R 1 . .
C C3 0.5124(13) 0.2762(7) 0.7432(9) 0.030(2) Uani d . . . 1 . .
C C4 0.5554(12) 0.2136(7) 0.6631(9) 0.027(2) Uani d . . . 1 . .
H H4 0.6787 0.2071 0.6524 0.033 Uiso calc U . R 1 . .
C C5 0.4163(12) 0.1605(7) 0.5984(9) 0.025(2) Uani d . . . 1 . .
H H5 0.4473 0.1183 0.5426 0.03 Uiso calc U . R 1 . .
C C6 0.6573(13) 0.3347(8) 0.8145(10) 0.032(3) Uani d . . . 1 . .
Cu Cu1 0.02686(14) 0.10216(9) 0.49803(10) 0.0247(3) Uani d . . . 1 . .
I I1 0.14607(9) -0.01172(4) 0.35509(6) 0.0278(3) Uani d . . . 1 . .
N N1 0.2410(10) 0.1654(6) 0.6100(7) 0.029(2) Uani d . . . 1 . .
N N2 0.6218(14) 0.4199(8) 0.8165(12) 0.077(5) Uani d . . . 1 . .
H H2A 0.5154 0.4407 0.7767 0.092 Uiso calc U . R 1 . .
H H2B 0.7042 0.4568 0.8578 0.092 Uiso calc U . R 1 . .
S S1 0.8488(3) 0.28753(18) 0.8943(2) 0.0292(6) Uani d . . . 1 . .
O O1 0.368(2) 0.4746(12) 0.5814(16) 0.023(4) Uiso d . P D 0.333 . .
C C7 0.243(3) 0.425(2) 0.492(2) 0.035(8) Uiso d . P D 0.333 . .
C C8 0.058(4) 0.449(2) 0.497(3) 0.036(8) Uiso d . P D 0.333 . .
C C9 0.085(4) 0.543(2) 0.513(4) 0.053(10) Uiso d . P D 0.333 . .
C C10 0.280(3) 0.5559(16) 0.557(3) 0.028(7) Uiso d . P D 0.3333 . .

loop_
_atom_site_aniso_label
_atom_site_aniso_U_11
_atom_site_aniso_U_22
_atom_site_aniso_U_33
_atom_site_aniso_U_12
_atom_site_aniso_U_13
_atom_site_aniso_U_23
C1 0.015(5) 0.054(8) 0.048(7) 0.002(5) 0.006(5) -0.030(6)
C2 0.018(5) 0.055(8) 0.043(7) 0.007(5) -0.003(5) -0.024(6)
C3 0.024(5) 0.029(6) 0.031(6) 0.005(4) -0.009(4) -0.015(5)
C4 0.014(4) 0.028(6) 0.036(6) 0.001(4) -0.002(4) -0.006(5)
C5 0.018(5) 0.027(6) 0.027(5) 0.003(4) -0.001(4) -0.009(4)
C6 0.019(5) 0.034(7) 0.036(6) 0.000(5) -0.010(4) -0.012(5)
Cu1 0.0161(6) 0.0274(8) 0.0257(7) 0.0005(5) -0.0072(5) -0.0010(5)
I1 0.0278(4) 0.0217(4) 0.0329(4) 0.0004(3) 0.0040(3) -0.0004(3)
N1 0.016(4) 0.040(6) 0.025(5) 0.005(4) -0.009(3) -0.006(4)
N2 0.040(6) 0.040(7) 0.123(11) 0.013(5) -0.052(7) -0.032(7)
S1 0.0172(11) 0.0233(14) 0.0399(15) 0.0011(10) -0.0111(10) -0.0036(12)

loop_
_atom_type_symbol
_atom_type_description
_atom_type_scat_dispersion_real
_atom_type_scat_dispersion_imag
_atom_type_scat_source
C C 0.0033 0.0016 'International Tables Vol C Tables 4.2.6.8 and 6.1.1.4'
H H 0.0000 0.0000 'International Tables Vol C Tables 4.2.6.8 and 6.1.1.4'
N N 0.0061 0.0033 'International Tables Vol C Tables 4.2.6.8 and 6.1.1.4'
S S 0.1246 0.1234 'International Tables Vol C Tables 4.2.6.8 and 6.1.1.4'
Cu Cu 0.3201 1.2651 'International Tables Vol C Tables 4.2.6.8 and 6.1.1.4'
I I -0.4742 1.8119 'International Tables Vol C Tables 4.2.6.8 and 6.1.1.4'
O O 0.0106 0.0060 'International Tables Vol C Tables 4.2.6.8 and 6.1.1.4'

loop_
_geom_angle_atom_site_label_1
_geom_angle_atom_site_label_2
_geom_angle_atom_site_label_3
_geom_angle_site_symmetry_1
_geom_angle_site_symmetry_3
_geom_angle
_geom_angle_publ_flag
N1 C1 C2 . . 123.3(9) ?
N1 C1 H1 . . 118.3 ?
C2 C1 H1 . . 118.3 ?
C1 C2 C3 . . 119.0(10) ?
C1 C2 H2 . . 120.5 ?
C3 C2 H2 . . 120.5 ?
C4 C3 C2 . . 117.9(9) ?
C4 C3 C6 . . 120.8(9) ?
C2 C3 C6 . . 121.2(9) ?
C3 C4 C5 . . 118.9(9) ?
C3 C4 H4 . . 120.5 ?
C5 C4 H4 . . 120.5 ?
N1 C5 C4 . . 123.6(9) ?
N1 C5 H5 . . 118.2 ?
C4 C5 H5 . . 118.2 ?
N2 C6 C3 . . 117.2(9) ?
N2 C6 S1 . . 123.7(8) ?
C3 C6 S1 . . 119.0(8) ?
N1 Cu1 S1 . 4_465 106.2(3) ?
N1 Cu1 I1 . . 111.2(2) ?
S1 Cu1 I1 4_465 . 112.82(9) ?
N1 Cu1 I1 . 3_556 105.3(3) ?
S1 Cu1 I1 4_465 3_556 112.51(8) ?
I1 Cu1 I1 . 3_556 108.63(5) ?
Cu1 I1 Cu1 . 3_556 71.37(5) ?
C5 N1 C1 . . 117.1(8) ?
C5 N1 Cu1 . . 124.3(7) ?
C1 N1 Cu1 . . 118.1(6) ?
C6 N2 H2A . . 120.0 ?
C6 N2 H2B . . 120.0 ?
H2A N2 H2B . . 120.0 ?
C6 S1 Cu1 . 4_666 108.1(4) ?
C10 O1 C7 . . 96.(2) ?
C8 C7 O1 . . 109.(2) ?
C9 C8 C9 3_566 . 91.(3) ?
C9 C8 C7 3_566 . 168.(4) ?
C9 C8 C7 . . 98.(3) ?
C9 C8 C8 3_566 3_566 54.(2) ?
C9 C8 C8 . 3_566 36.7(15) ?
C7 C8 C8 . 3_566 134.(3) ?
C8 C9 C8 3_566 . 89.(3) ?
C8 C9 C10 3_566 . 161.(4) ?
C8 C9 C10 . . 106.(3) ?
C8 C9 C9 3_566 3_566 53.(2) ?
C8 C9 C9 . 3_566 35.9(16) ?
C10 C9 C9 . 3_566 141.(3) ?
O1 C10 C9 . . 111.(2) ?

loop_
_geom_bond_atom_site_label_1
_geom_bond_atom_site_label_2
_geom_bond_site_symmetry_2
_geom_bond_distance
_geom_bond_publ_flag
C1 N1 . 1.335(13) ?
C1 C2 . 1.378(14) ?
C1 H1 . 0.95 ?
C2 C3 . 1.393(14) ?
C2 H2 . 0.95 ?
C3 C4 . 1.378(14) ?
C3 C6 . 1.484(13) ?
C4 C5 . 1.382(13) ?
C4 H4 . 0.95 ?
C5 N1 . 1.334(12) ?
C5 H5 . 0.95 ?
C6 N2 . 1.298(15) ?
C6 S1 . 1.671(10) ?
Cu1 N1 . 2.043(8) ?
Cu1 S1 4_465 2.275(3) ?
Cu1 I1 . 2.6121(14) ?
Cu1 I1 3_556 2.6550(14) ?
I1 Cu1 3_556 2.6550(14) ?
N2 H2A . 0.88 ?
N2 H2B . 0.88 ?
S1 Cu1 4_666 2.275(3) ?
O1 C10 . 1.378(18) ?
O1 C7 . 1.428(18) ?
C7 C8 . 1.428(19) ?
C8 C9 3_566 1.05(4) ?
C8 C9 . 1.426(19) ?
C8 C8 3_566 1.75(5) ?
C9 C8 3_566 1.05(4) ?
C9 C10 . 1.438(19) ?
C9 C9 3_566 1.79(5) ?

loop_
_geom_hbond_atom_site_label_D
_geom_hbond_atom_site_label_H
_geom_hbond_atom_site_label_A
_geom_hbond_site_symmetry_A
_geom_hbond_distance_DH
_geom_hbond_distance_HA
_geom_hbond_distance_DA
_geom_hbond_angle_DHA
_geom_hbond_publ_flag
C2 H2 I1 4_566 0.95 3.11 3.944(12) 146.9 ?
C4 H4 I1 3_656 0.95 3.20 3.765(10) 120.2 ?
N2 H2A I1 4_566 0.88 3.22 3.887(11) 134.4 ?
N2 H2A O1 . 0.88 2.30 3.03(2) 139.9 ?
N2 H2B I1 2_656 0.88 3.23 3.877(11) 132.7 ?

loop_
_geom_torsion_atom_site_label_1
_geom_torsion_atom_site_label_2
_geom_torsion_atom_site_label_3
_geom_torsion_atom_site_label_4
_geom_torsion_site_symmetry_1
_geom_torsion_site_symmetry_2
_geom_torsion_site_symmetry_3
_geom_torsion_site_symmetry_4
_geom_torsion
_geom_torsion_publ_flag
N1 C1 C2 C3 . . . . -1.(2) ?
C1 C2 C3 C4 . . . . -1.6(18) ?
C1 C2 C3 C6 . . . . -179.3(11) ?
C2 C3 C4 C5 . . . . 2.4(16) ?
C6 C3 C4 C5 . . . . -180.0(10) ?
C3 C4 C5 N1 . . . . -0.9(16) ?
C4 C3 C6 N2 . . . . 132.3(13) ?
C2 C3 C6 N2 . . . . -50.1(17) ?
C4 C3 C6 S1 . . . . -51.7(14) ?
C2 C3 C6 S1 . . . . 125.8(11) ?
C4 C5 N1 C1 . . . . -1.5(16) ?
C4 C5 N1 Cu1 . . . . 170.2(8) ?
C2 C1 N1 C5 . . . . 2.2(18) ?
C2 C1 N1 Cu1 . . . . -169.9(10) ?
N2 C6 S1 Cu1 . . . 4_666 -1.2(13) ?
C3 C6 S1 Cu1 . . . 4_666 -176.9(8) ?
C10 O1 C7 C8 . . . . -45.(3) ?
O1 C7 C8 C9 . . . 3_566 -180.(20) ?
O1 C7 C8 C9 . . . . 41.(3) ?
O1 C7 C8 C8 . . . 3_566 47.(5) ?
C9 C8 C9 C8 3_566 . . 3_566 -0.0030(10) ?
C7 C8 C9 C8 . . . 3_566 173.(4) ?
C9 C8 C9 C10 3_566 . . . 168.(5) ?
C7 C8 C9 C10 . . . . -20.(3) ?
C8 C8 C9 C10 3_566 . . . 168.(5) ?
C7 C8 C9 C9 . . . 3_566 173.(4) ?
C8 C8 C9 C9 3_566 . . 3_566 0.0030(10) ?
C7 O1 C10 C9 . . . . 30.(3) ?
C8 C9 C10 O1 3_566 . . . 132.(13) ?
C8 C9 C10 O1 . . . . -7.(4) ?
C9 C9 C10 O1 3_566 . . . 5.(7) ?
